data_7131475
loop_
_publ_author_name
'Mattila, Milla'
'Rissanen, Kari'
'Ward, Jas S.'

_publ_section_title
;
 Chiral carbonyl hypoiodites.
;
_journal_issue 31
_journal_name_full 'Chemical communications (Cambridge, England)'
_journal_page_first 4648
_journal_page_last 4651
_journal_paper_doi 10.1039/d3cc00259d
_journal_volume 59
_journal_year 2023
_chemical_absolute_configuration ad
_chemical_formula_moiety 'C22 H24 I N3 O5'
_chemical_formula_sum 'C22 H24 I N3 O5'
_chemical_formula_weight 537.34
_space_group_crystal_system monoclinic
_space_group_IT_number 5
_space_group_name_Hall 'I 2y'
_space_group_name_H-M_alt 'I 1 2 1'
_atom_sites_solution_hydrogens geom
_atom_sites_solution_primary dual
_audit_creation_date 2022-06-18
_audit_creation_method
;
Olex2 1.2
(compiled 2018.05.29 svn.r3508 for OlexSys, GUI svn.r5506)
;
_audit_update_record
;
2022-12-07 deposited with the CCDC.	2023-03-24 downloaded from the CCDC.
;
_cell_angle_alpha 90
_cell_angle_beta 101.429(2)
_cell_angle_gamma 90
_cell_formula_units_Z 8
_cell_length_a 15.4356(3)
_cell_length_b 7.9667(2)
_cell_length_c 36.8918(9)
_cell_measurement_reflns_used 6778
_cell_measurement_temperature 120.01(10)
_cell_measurement_theta_max 75.9130
_cell_measurement_theta_min 2.9230
_cell_volume 4446.66(18)
_computing_cell_refinement 'CrysAlisPro 1.171.40.84a (Rigaku OD, 2020)'
_computing_data_collection 'CrysAlisPro 1.171.40.84a (Rigaku OD, 2020)'
_computing_data_reduction 'CrysAlisPro 1.171.40.84a (Rigaku OD, 2020)'
_computing_molecular_graphics 'Olex2 (Dolomanov et al., 2009)'
_computing_publication_material 'Olex2 (Dolomanov et al., 2009)'
_computing_structure_refinement 'ShelXL (Sheldrick, 2015)'
_computing_structure_solution 'ShelXT (Sheldrick, 2015)'
_diffrn_ambient_environment N~2~
_diffrn_ambient_temperature 120.01(10)
_diffrn_detector 'CCD plate'
_diffrn_detector_area_resol_mean 5.1947
_diffrn_detector_type Atlas
_diffrn_measured_fraction_theta_full 0.999
_diffrn_measured_fraction_theta_max 0.996
_diffrn_measurement_details
;
List of Runs (angles in degrees, time in seconds):

  # Type    Start    End  Width  t~exp~   \w     \q     \k     \f   Frames
#--------------------------------------------------------------------------
  1  \w    -62.00 -10.00   1.00    1.00    --  -41.92 125.00  90.00   52
  2  \w   -114.00 -30.00   1.00    1.00    --  -41.92 -37.00 -60.00   84
  3  \w   -129.00  13.00   1.00    1.00    --  -41.92   0.00  90.00  142
  4  \w    -80.00  -6.00   1.00    1.00    --  -41.92 125.00  30.00   74
  5  \w     86.00 178.00   1.00    5.00    --  112.00  30.00-150.00   92
  6  \w     85.00 177.00   1.00    5.00    --  112.00  61.00  30.00   92
  7  \w     41.00  69.00   1.00    5.00    --  112.00 -61.00 -30.00   28
  8  \w    103.00 177.00   1.00    5.00    --  112.00  77.00  90.00   74
  9  \w     93.00 136.00   1.00    5.00    --  112.00  45.00   0.00   43
 10  \w     83.00 118.00   1.00    5.00    --  112.00  61.00 150.00   35
 11  \w    134.00 173.00   1.00    5.00    --  112.00  61.00 150.00   39
 12  \w    103.00 174.00   1.00    5.00    --  112.00  77.00  60.00   71
 13  \w     36.00 105.00   1.00    5.00    --  112.00-111.00  60.00   69
 14  \w    104.00 177.00   1.00    5.00    --  112.00 111.00 -30.00   73
 15  \w     37.00 123.00   1.00    5.00    --  112.00 -77.00 -90.00   86
 16  \w    120.00 166.00   1.00    5.00    --  112.00  77.00 120.00   46
 17  \w     91.00 137.00   1.00    5.00    --  112.00 -61.00 -30.00   46
 18  \w    153.00 178.00   1.00    5.00    --  112.00  45.00   0.00   25
 19  \w     46.00  89.00   1.00    5.00    --  112.00-111.00 -90.00   43
;
_diffrn_measurement_device 'four-circle diffractometer'
_diffrn_measurement_device_type 'SuperNova, Dual, Cu at home/near, Atlas'
_diffrn_measurement_method '\w scans'
_diffrn_orient_matrix_type 'CrysAlisPro convention (1999,Acta A55,543-557)'
_diffrn_orient_matrix_UB_11 0.0534124000
_diffrn_orient_matrix_UB_12 -0.1637078000
_diffrn_orient_matrix_UB_13 0.0009071000
_diffrn_orient_matrix_UB_21 -0.0217369000
_diffrn_orient_matrix_UB_22 -0.0071679000
_diffrn_orient_matrix_UB_23 -0.0425906000
_diffrn_orient_matrix_UB_31 0.0839100000
_diffrn_orient_matrix_UB_32 0.1025603000
_diffrn_orient_matrix_UB_33 -0.0013685000
_diffrn_radiation_monochromator mirror
_diffrn_radiation_probe x-ray
_diffrn_radiation_type CuK\a
_diffrn_radiation_wavelength 1.54184
_diffrn_reflns_av_R_equivalents 0.0633
_diffrn_reflns_av_unetI/netI 0.0797
_diffrn_reflns_Laue_measured_fraction_full 0.999
_diffrn_reflns_Laue_measured_fraction_max 0.996
_diffrn_reflns_limit_h_max 19
_diffrn_reflns_limit_h_min -18
_diffrn_reflns_limit_k_max 9
_diffrn_reflns_limit_k_min -9
_diffrn_reflns_limit_l_max 46
_diffrn_reflns_limit_l_min -43
_diffrn_reflns_number 15985
_diffrn_reflns_point_group_measured_fraction_full 0.993
_diffrn_reflns_point_group_measured_fraction_max 0.982
_diffrn_reflns_theta_full 67.684
_diffrn_reflns_theta_max 74.485
_diffrn_reflns_theta_min 2.444
_diffrn_source 'micro-focus sealed X-ray tube'
_diffrn_source_type 'SuperNova (Cu) X-ray Source'
_exptl_absorpt_coefficient_mu 11.646
_exptl_absorpt_correction_T_max 0.813
_exptl_absorpt_correction_T_min 0.167
_exptl_absorpt_correction_type analytical
_exptl_absorpt_process_details
;
CrysAlisPro 1.171.40.84a (Rigaku Oxford Diffraction, 2020)
Analytical numeric absorption correction using a multifaceted crystal
model based on expressions derived by R.C. Clark & J.S. Reid.
(Clark, R. C. & Reid, J. S. (1995). Acta Cryst. A51, 887-897)
Empirical absorption correction using spherical harmonics,
implemented in SCALE3 ABSPACK scaling algorithm.
;
_exptl_crystal_colour colourless
_exptl_crystal_colour_primary colourless
_exptl_crystal_density_diffrn 1.605
_exptl_crystal_description plate
_exptl_crystal_F_000 2160
_exptl_crystal_recrystallization_method 'Re-crystallisation from solvent: DCM/pentane'
_exptl_crystal_size_max 0.345
_exptl_crystal_size_mid 0.161
_exptl_crystal_size_min 0.018
_refine_diff_density_max 3.620
_refine_diff_density_min -1.636
_refine_diff_density_rms 0.184
_refine_ls_abs_structure_details
;
 Flack x determined using 3400 quotients [(I+)-(I-)]/[(I+)+(I-)]
 (Parsons, Flack and Wagner, Acta Cryst. B69 (2013) 249-259).
;
_refine_ls_abs_structure_Flack -0.023(7)
_refine_ls_extinction_method none
_refine_ls_goodness_of_fit_ref 1.052
_refine_ls_hydrogen_treatment constr
_refine_ls_matrix_type full
_refine_ls_number_parameters 557
_refine_ls_number_reflns 8930
_refine_ls_number_restraints 12
_refine_ls_restrained_S_all 1.053
_refine_ls_R_factor_all 0.0768
_refine_ls_R_factor_gt 0.0714
_refine_ls_shift/su_max 0.001
_refine_ls_shift/su_mean 0.000
_refine_ls_structure_factor_coef Fsqd
_refine_ls_weighting_details 'w=1/[\s^2^(Fo^2^)+(0.1114P)^2^+47.1892P] where P=(Fo^2^+2Fc^2^)/3'
_refine_ls_weighting_scheme calc
_refine_ls_wR_factor_gt 0.1884
_refine_ls_wR_factor_ref 0.1958
_reflns_Friedel_coverage 0.833
_reflns_Friedel_fraction_full 0.986
_reflns_Friedel_fraction_max 0.965
_reflns_number_gt 8281
_reflns_number_total 8930
_reflns_threshold_expression 'I > 2\s(I)'
_cod_data_source_file d3cc00259d2.cif
_cod_data_source_block 3c
_cod_depositor_comments 'Adding full bibliography for 7131472--7131475.cif.'
_cod_database_code 7131475
_shelxl_version_number 2014/6
_shelx_space_group_comment
;
The symmetry employed for this shelxl refinement is uniquely defined
by the following loop, which should always be used as a source of
symmetry information in preference to the above space-group names.
They are only intended as comments.
;
_reflns_odcompleteness_completeness 99.59
_reflns_odcompleteness_iscentric 1
_reflns_odcompleteness_theta 74.33
_olex2_refinement_description
;
1. Fixed Uiso
 At 1.2 times of:
  All C(H) groups, All C(H,H) groups
 At 1.5 times of:
  All C(H,H,H) groups
2. Restrained distances
 O121-C122
 1.3 with sigma of 0.01
 O123-C122
 1.15 with sigma of 0.01
3. Uiso/Uaniso restraints and constraints
Uanis(C24) = Uanis(C22)
4. Rigid body (RIGU) restrains
5.a Ternary CH refined with riding coordinates:
 C24(H24), C36(H36), C124(H124), C136(H136)
5.b Secondary CH2 refined with riding coordinates:
 C8(H8A,H8B), C9(H9A,H9B), C11(H11A,H11B), C12(H12A,H12B), C108(H10A,H10B),
 C109(H10C,H10D), C111(H11C,H11D), C112(H11E,H11F)
5.c Aromatic/amide H refined with riding coordinates:
 C2(H2), C3(H3), C5(H5), C6(H6), C28(H28), C29(H29), C30(H30), C31(H31),
 C102(H102), C103(H103), C105(H105), C106(H106), C128(H128), C129(H129),
 C130(H130), C131(H131)
5.d Idealised Me refined as rotating group:
 C37(H37A,H37B,H37C), C38(H38A,H38B,H38C), C137(H13A,H13B,H13C), C138(H13D,
 H13E,H13F)
;
_ins_header
;
TITL TIO-104_2_numabs_ana2 in I2 
REM I2 (#5 in standard setting)
CELL 1.54184  15.435579   7.966675  36.891780  90.0000 101.4293  90.0000
ZERR    8.00   0.000341   0.000213   0.000850   0.0000   0.0022   0.0000
LATT -2
SYMM -x, y,-z 
SFAC C H N O I
UNIT 176.00 192.00 24.00 40.00 8.00
TREF
HKLF 4
END
;
_olex2_submission_special_instructions 'No special instructions were received'
_oxdiff_exptl_absorpt_empirical_details
;
Empirical correction (ABSPACK) includes:
- Absorption correction using spherical harmonics
- Frame scaling
;
_oxdiff_exptl_absorpt_empirical_full_max 1.483
_oxdiff_exptl_absorpt_empirical_full_min 0.533

loop_
_space_group_symop_operation_xyz
'x, y, z'
'-x, y, -z'
'x+1/2, y+1/2, z+1/2'
'-x+1/2, y+1/2, -z+1/2'

loop_
_atom_site_label
_atom_site_type_symbol
_atom_site_fract_x
_atom_site_fract_y
_atom_site_fract_z
_atom_site_U_iso_or_equiv
_atom_site_adp_type
_atom_site_occupancy
_atom_site_site_symmetry_order
_atom_site_calc_flag
_atom_site_refinement_flags_posn
_atom_site_refinement_flags_adp
_atom_site_refinement_flags_occupancy
_atom_site_disorder_assembly
_atom_site_disorder_group
I1 I 0.61449(5) 0.60032(10) 0.30370(2) 0.0297(2) Uani 1 1 d . . . . .
O10 O 0.9376(6) 0.6073(17) 0.1180(3) 0.037(2) Uani 1 1 d . . . . .
O21 O 0.5602(6) 0.5659(13) 0.3545(3) 0.033(2) Uani 1 1 d . . . . .
O23 O 0.4286(7) 0.4895(17) 0.3203(3) 0.040(3) Uani 1 1 d . . . . .
O34 O 0.5931(9) 0.3829(17) 0.4510(3) 0.047(3) Uani 1 1 d . . . . .
O35 O 0.4183(6) 0.8083(15) 0.3940(3) 0.034(2) Uani 1 1 d . . . . .
N1 N 0.6880(7) 0.6242(18) 0.2573(3) 0.031(3) Uani 1 1 d . . . . .
N7 N 0.8370(7) 0.6228(16) 0.1742(3) 0.027(2) Uani 1 1 d . . . . .
N25 N 0.4934(8) 0.5675(15) 0.4165(3) 0.030(2) Uani 1 1 d . . . . .
C2 C 0.7762(8) 0.591(2) 0.2653(4) 0.033(3) Uani 1 1 d . . . . .
H2 H 0.8028 0.5680 0.2897 0.040 Uiso 1 1 calc R . . . .
C3 C 0.8273(8) 0.591(2) 0.2391(4) 0.032(3) Uani 1 1 d . . . . .
H3 H 0.8872 0.5666 0.2456 0.039 Uiso 1 1 calc R . . . .
C4 C 0.7887(8) 0.629(2) 0.2018(4) 0.030(3) Uani 1 1 d . . . . .
C5 C 0.6984(8) 0.6725(19) 0.1948(4) 0.027(3) Uani 1 1 d . . . . .
H5 H 0.6707 0.7045 0.1711 0.032 Uiso 1 1 calc R . . . .
C6 C 0.6507(8) 0.6680(18) 0.2224(4) 0.028(3) Uani 1 1 d . . . . .
H6 H 0.5910 0.6960 0.2170 0.034 Uiso 1 1 calc R . . . .
C8 C 0.9325(8) 0.604(2) 0.1833(3) 0.029(2) Uani 1 1 d . . . . .
H8A H 0.9489 0.5363 0.2054 0.035 Uiso 1 1 calc R . . . .
H8B H 0.9597 0.7139 0.1884 0.035 Uiso 1 1 calc R . . . .
C9 C 0.9659(10) 0.522(2) 0.1516(4) 0.036(3) Uani 1 1 d . . . . .
H9A H 1.0300 0.5199 0.1573 0.044 Uiso 1 1 calc R . . . .
H9B H 0.9450 0.4073 0.1490 0.044 Uiso 1 1 calc R . . . .
C11 C 0.8435(9) 0.603(2) 0.1084(4) 0.036(3) Uani 1 1 d . . . . .
H11A H 0.8234 0.4877 0.1065 0.043 Uiso 1 1 calc R . . . .
H11B H 0.8241 0.6560 0.0844 0.043 Uiso 1 1 calc R . . . .
C12 C 0.8026(8) 0.695(2) 0.1373(3) 0.030(3) Uani 1 1 d . . . . .
H12A H 0.8171 0.8138 0.1374 0.036 Uiso 1 1 calc R . . . .
H12B H 0.7388 0.6843 0.1313 0.036 Uiso 1 1 calc R . . . .
C22 C 0.4776(8) 0.5098(17) 0.3486(3) 0.0236(17) Uani 1 1 d . . . . .
C24 C 0.4534(7) 0.4532(19) 0.3866(3) 0.0236(17) Uani 1 1 d . . . . .
H24 H 0.4813 0.3435 0.3927 0.028 Uiso 1 1 calc R . . . .
C26 C 0.5634(10) 0.522(2) 0.4453(4) 0.039(3) Uani 1 1 d . . . . .
C27 C 0.5908(10) 0.681(2) 0.4659(4) 0.035(3) Uani 1 1 d . . . . .
C28 C 0.6561(11) 0.711(3) 0.4966(4) 0.043(4) Uani 1 1 d . . . . .
H28 H 0.6916 0.6236 0.5080 0.052 Uiso 1 1 calc R . . . .
C29 C 0.6676(11) 0.872(3) 0.5100(4) 0.047(4) Uani 1 1 d . . . . .
H29 H 0.7101 0.8935 0.5311 0.056 Uiso 1 1 calc R . . . .
C30 C 0.6168(11) 1.003(3) 0.4924(5) 0.044(4) Uani 1 1 d . . . . .
H30 H 0.6267 1.1118 0.5015 0.053 Uiso 1 1 calc R . . . .
C31 C 0.5500(9) 0.974(2) 0.4607(4) 0.037(3) Uani 1 1 d . . . . .
H31 H 0.5156 1.0605 0.4486 0.045 Uiso 1 1 calc R . . . .
C32 C 0.5388(9) 0.813(2) 0.4488(4) 0.030(3) Uani 1 1 d . . . . .
C33 C 0.4761(8) 0.738(2) 0.4166(4) 0.032(3) Uani 1 1 d . . . . .
C36 C 0.3523(9) 0.426(2) 0.3828(4) 0.035(3) Uani 1 1 d . . . . .
H36 H 0.3215 0.5160 0.3673 0.042 Uiso 1 1 calc R . . . .
C37 C 0.3262(11) 0.261(2) 0.3636(5) 0.044(4) Uani 1 1 d . . . . .
H37A H 0.3453 0.2589 0.3404 0.066 Uiso 1 1 calc GR . . . .
H37B H 0.2631 0.2489 0.3594 0.066 Uiso 1 1 calc GR . . . .
H37C H 0.3535 0.1705 0.3789 0.066 Uiso 1 1 calc GR . . . .
C38 C 0.3246(11) 0.433(3) 0.4201(5) 0.053(5) Uani 1 1 d . . . . .
H38A H 0.3574 0.3509 0.4364 0.080 Uiso 1 1 calc GR . . . .
H38B H 0.2626 0.4089 0.4169 0.080 Uiso 1 1 calc GR . . . .
H38C H 0.3363 0.5426 0.4306 0.080 Uiso 1 1 calc GR . . . .
I2 I 0.07736(5) 0.45253(11) 0.29243(2) 0.0323(2) Uani 1 1 d . . . . .
O110 O 0.4327(6) 0.4299(16) 0.1191(3) 0.038(2) Uani 1 1 d . . . . .
O121 O -0.0239(7) 0.4966(15) 0.3283(3) 0.041(2) Uani 1 1 d D U . . .
O123 O 0.0849(6) 0.4737(18) 0.3763(3) 0.047(3) Uani 1 1 d D U . . .
O134 O -0.0871(7) 0.1617(14) 0.4009(3) 0.034(2) Uani 1 1 d . . . . .
O135 O 0.0720(8) 0.6127(16) 0.4557(3) 0.044(3) Uani 1 1 d . . . . .
N101 N 0.1695(8) 0.4104(16) 0.2531(3) 0.032(3) Uani 1 1 d . . . . .
N107 N 0.3289(7) 0.4076(15) 0.1747(3) 0.027(2) Uani 1 1 d . . . . .
N125 N -0.0244(8) 0.4165(16) 0.4218(3) 0.029(2) Uani 1 1 d . . . . .
C102 C 0.2559(9) 0.452(2) 0.2633(4) 0.029(2) Uani 1 1 d . . . . .
H102 H 0.2786 0.4832 0.2877 0.035 Uiso 1 1 calc R . . . .
C103 C 0.3110(9) 0.448(2) 0.2377(4) 0.032(3) Uani 1 1 d . . . . .
H103 H 0.3704 0.4755 0.2452 0.039 Uiso 1 1 calc R . . . .
C104 C 0.2783(8) 0.4031(16) 0.2009(4) 0.025(3) Uani 1 1 d . . . . .
C105 C 0.1897(9) 0.3461(19) 0.1924(4) 0.028(3) Uani 1 1 d . . . . .
H105 H 0.1663 0.3032 0.1691 0.034 Uiso 1 1 calc R . . . .
C106 C 0.1381(8) 0.3546(17) 0.2191(4) 0.029(3) Uani 1 1 d . . . . .
H106 H 0.0794 0.3200 0.2129 0.035 Uiso 1 1 calc R . . . .
C108 C 0.4223(8) 0.450(2) 0.1837(4) 0.031(3) Uani 1 1 d . . . . .
H10A H 0.4568 0.3486 0.1902 0.037 Uiso 1 1 calc R . . . .
H10B H 0.4334 0.5246 0.2049 0.037 Uiso 1 1 calc R . . . .
C109 C 0.4508(10) 0.535(2) 0.1509(4) 0.035(3) Uani 1 1 d . . . . .
H10C H 0.4195 0.6401 0.1457 0.041 Uiso 1 1 calc R . . . .
H10D H 0.5136 0.5587 0.1571 0.041 Uiso 1 1 calc R . . . .
C111 C 0.3398(9) 0.405(2) 0.1087(4) 0.033(3) Uani 1 1 d . . . . .
H11C H 0.3273 0.3363 0.0865 0.040 Uiso 1 1 calc R . . . .
H11D H 0.3112 0.5129 0.1028 0.040 Uiso 1 1 calc R . . . .
C112 C 0.3016(9) 0.321(2) 0.1389(4) 0.032(3) Uani 1 1 d . . . . .
H11E H 0.2376 0.3214 0.1320 0.038 Uiso 1 1 calc R . . . .
H11F H 0.3211 0.2053 0.1414 0.038 Uiso 1 1 calc R . . . .
C122 C 0.0095(7) 0.4950(17) 0.3628(3) 0.034(3) Uani 1 1 d D U . . .
C124 C -0.0614(9) 0.510(2) 0.3882(4) 0.033(3) Uani 1 1 d . U . . .
H124 H -0.1141 0.4494 0.3757 0.040 Uiso 1 1 calc R . . . .
C126 C -0.0322(8) 0.241(2) 0.4225(4) 0.029(3) Uani 1 1 d . . . . .
C127 C 0.0352(9) 0.178(2) 0.4543(4) 0.030(3) Uani 1 1 d . . . . .
C128 C 0.0559(10) 0.019(2) 0.4657(5) 0.036(3) Uani 1 1 d . . . . .
H128 H 0.0253 -0.0726 0.4538 0.043 Uiso 1 1 calc R . . . .
C129 C 0.1248(11) -0.002(2) 0.4962(5) 0.042(4) Uani 1 1 d . . . . .
H129 H 0.1398 -0.1096 0.5051 0.051 Uiso 1 1 calc R . . . .
C130 C 0.1707(10) 0.134(3) 0.5130(4) 0.045(4) Uani 1 1 d . . . . .
H130 H 0.2164 0.1153 0.5332 0.054 Uiso 1 1 calc R . . . .
C131 C 0.1516(10) 0.297(2) 0.5012(4) 0.038(3) Uani 1 1 d . . . . .
H131 H 0.1827 0.3882 0.5131 0.046 Uiso 1 1 calc R . . . .
C132 C 0.0835(9) 0.319(2) 0.4705(4) 0.032(3) Uani 1 1 d . . . . .
C133 C 0.0474(10) 0.474(2) 0.4500(4) 0.037(3) Uani 1 1 d . . . . .
C136 C -0.0906(9) 0.687(2) 0.3951(4) 0.034(3) Uani 1 1 d . . . . .
H136 H -0.0379 0.7539 0.4048 0.040 Uiso 1 1 calc R . . . .
C137 C -0.1499(13) 0.686(3) 0.4240(5) 0.048(4) Uani 1 1 d . . . . .
H13A H -0.2013 0.6183 0.4152 0.072 Uiso 1 1 calc GR . . . .
H13B H -0.1677 0.7984 0.4282 0.072 Uiso 1 1 calc GR . . . .
H13C H -0.1177 0.6396 0.4468 0.072 Uiso 1 1 calc GR . . . .
C138 C -0.1386(11) 0.768(2) 0.3597(5) 0.041(3) Uani 1 1 d . . . . .
H13D H -0.1040 0.7558 0.3409 0.061 Uiso 1 1 calc GR . . . .
H13E H -0.1474 0.8850 0.3639 0.061 Uiso 1 1 calc GR . . . .
H13F H -0.1949 0.7143 0.3517 0.061 Uiso 1 1 calc GR . . . .

loop_
_atom_site_aniso_label
_atom_site_aniso_U_11
_atom_site_aniso_U_22
_atom_site_aniso_U_33
_atom_site_aniso_U_23
_atom_site_aniso_U_13
_atom_site_aniso_U_12
I1 0.0200(4) 0.0362(4) 0.0350(4) -0.0008(3) 0.0107(3) -0.0017(3)
O10 0.021(4) 0.057(6) 0.035(5) -0.001(5) 0.009(4) 0.001(5)
O21 0.021(4) 0.042(6) 0.035(5) 0.006(4) 0.006(4) -0.011(4)
O23 0.023(5) 0.064(8) 0.034(5) 0.004(5) 0.008(4) -0.007(5)
O34 0.043(7) 0.050(7) 0.045(6) 0.002(5) 0.001(5) 0.012(6)
O35 0.020(4) 0.043(6) 0.037(5) 0.002(4) 0.003(4) -0.001(4)
N1 0.021(5) 0.046(8) 0.028(5) 0.001(5) 0.010(4) -0.004(5)
N7 0.017(5) 0.038(7) 0.028(5) 0.002(5) 0.011(4) 0.000(4)
N25 0.028(5) 0.033(7) 0.030(5) 0.001(5) 0.006(4) -0.004(5)
C2 0.009(5) 0.055(9) 0.035(6) 0.003(7) 0.002(4) 0.002(6)
C3 0.019(5) 0.043(8) 0.037(7) -0.001(7) 0.009(5) -0.001(6)
C4 0.011(5) 0.048(9) 0.031(6) -0.002(6) 0.011(5) 0.000(5)
C5 0.011(5) 0.038(7) 0.032(6) 0.004(5) 0.005(5) -0.003(5)
C6 0.012(5) 0.035(7) 0.038(7) -0.003(5) 0.009(5) 0.002(5)
C8 0.015(5) 0.045(7) 0.026(6) 0.000(6) 0.005(4) 0.007(6)
C9 0.028(7) 0.049(8) 0.037(7) -0.001(6) 0.017(6) -0.003(6)
C11 0.023(6) 0.052(8) 0.035(7) -0.003(7) 0.011(5) -0.013(7)
C12 0.011(5) 0.052(9) 0.024(6) 0.003(5) -0.002(4) 0.000(5)
C22 0.013(4) 0.032(4) 0.027(4) -0.005(4) 0.008(3) -0.001(3)
C24 0.013(4) 0.032(4) 0.027(4) -0.005(4) 0.008(3) -0.001(3)
C26 0.025(7) 0.053(9) 0.036(8) 0.005(7) -0.001(6) -0.002(6)
C27 0.023(6) 0.050(9) 0.033(7) 0.007(6) 0.007(5) -0.002(6)
C28 0.027(7) 0.067(12) 0.034(7) 0.010(7) 0.001(6) -0.006(7)
C29 0.033(8) 0.080(13) 0.025(7) 0.006(7) 0.000(6) -0.019(8)
C30 0.029(8) 0.070(13) 0.036(8) -0.010(7) 0.010(6) -0.016(7)
C31 0.024(6) 0.055(10) 0.034(7) 0.002(7) 0.010(5) -0.005(7)
C32 0.020(6) 0.044(8) 0.029(6) 0.002(6) 0.009(5) -0.009(6)
C33 0.014(5) 0.051(9) 0.030(6) -0.001(6) 0.003(5) -0.007(6)
C36 0.024(6) 0.044(9) 0.040(7) -0.006(6) 0.014(5) -0.002(6)
C37 0.035(8) 0.045(9) 0.052(9) -0.009(7) 0.012(7) -0.010(7)
C38 0.036(8) 0.086(15) 0.044(8) -0.018(9) 0.023(7) -0.023(10)
I2 0.0248(4) 0.0376(5) 0.0367(4) -0.0022(4) 0.0115(3) -0.0021(3)
O110 0.022(5) 0.056(7) 0.037(5) -0.008(5) 0.010(4) -0.004(5)
O121 0.028(4) 0.049(7) 0.053(4) -0.009(4) 0.024(3) -0.001(4)
O123 0.029(3) 0.057(7) 0.061(6) 0.004(6) 0.022(3) -0.004(4)
O134 0.024(5) 0.038(5) 0.040(5) 0.001(4) 0.004(4) -0.004(4)
O135 0.041(6) 0.035(6) 0.051(6) -0.002(5) -0.004(5) -0.009(5)
N101 0.021(5) 0.040(7) 0.036(6) -0.006(5) 0.014(5) -0.007(5)
N107 0.015(5) 0.037(6) 0.029(5) -0.003(4) 0.006(4) -0.004(4)
N125 0.023(5) 0.034(7) 0.032(6) -0.006(5) 0.005(4) -0.007(5)
C102 0.027(6) 0.026(6) 0.034(6) -0.006(6) 0.008(5) -0.008(6)
C103 0.022(6) 0.039(7) 0.037(7) 0.007(7) 0.010(5) 0.002(6)
C104 0.015(6) 0.020(6) 0.043(7) 0.002(5) 0.011(5) 0.001(4)
C105 0.015(6) 0.045(8) 0.027(6) 0.000(5) 0.008(5) -0.001(5)
C106 0.014(5) 0.032(7) 0.045(8) -0.007(5) 0.014(5) 0.000(5)
C108 0.014(5) 0.048(8) 0.031(6) -0.003(6) 0.004(4) -0.007(6)
C109 0.023(6) 0.041(8) 0.042(8) -0.009(6) 0.011(6) -0.005(6)
C111 0.024(6) 0.043(8) 0.034(7) 0.003(6) 0.008(5) 0.003(5)
C112 0.016(6) 0.044(8) 0.035(7) -0.002(6) 0.006(5) 0.000(5)
C122 0.029(3) 0.027(7) 0.053(4) -0.009(4) 0.025(3) -0.004(3)
C124 0.018(5) 0.047(9) 0.036(6) -0.006(5) 0.010(5) 0.001(5)
C126 0.013(5) 0.045(8) 0.027(6) -0.001(6) 0.003(5) 0.002(5)
C127 0.018(6) 0.041(8) 0.032(6) 0.006(6) 0.006(5) 0.001(5)
C128 0.022(7) 0.047(9) 0.040(8) -0.003(6) 0.007(6) -0.002(6)
C129 0.032(8) 0.056(11) 0.040(8) 0.009(7) 0.010(6) 0.005(7)
C130 0.023(7) 0.071(13) 0.035(8) -0.005(8) -0.008(6) 0.005(7)
C131 0.021(6) 0.052(10) 0.041(8) -0.006(7) 0.001(6) -0.002(6)
C132 0.024(6) 0.034(7) 0.037(7) -0.007(6) 0.004(5) 0.001(6)
C133 0.029(7) 0.042(9) 0.039(7) 0.000(7) 0.002(6) 0.001(7)
C136 0.020(6) 0.040(8) 0.042(8) -0.003(6) 0.007(6) -0.003(6)
C137 0.047(9) 0.054(10) 0.048(9) -0.002(8) 0.024(8) 0.012(8)
C138 0.034(8) 0.034(8) 0.051(9) -0.003(7) 0.001(7) 0.006(6)

loop_
_atom_type_symbol
_atom_type_description
_atom_type_scat_dispersion_real
_atom_type_scat_dispersion_imag
_atom_type_scat_source
C C 0.0181 0.0091 'International Tables Vol C Tables 4.2.6.8 and 6.1.1.4'
H H 0.0000 0.0000 'International Tables Vol C Tables 4.2.6.8 and 6.1.1.4'
I I -0.3257 6.8362 'International Tables Vol C Tables 4.2.6.8 and 6.1.1.4'
N N 0.0311 0.0180 'International Tables Vol C Tables 4.2.6.8 and 6.1.1.4'
O O 0.0492 0.0322 'International Tables Vol C Tables 4.2.6.8 and 6.1.1.4'

loop_
_exptl_crystal_face_index_h
_exptl_crystal_face_index_k
_exptl_crystal_face_index_l
_exptl_crystal_face_perp_dist
0 0 -23 0.0084
2 -5 -4 0.1655
-10 0 7 0.0743
10 0 -7 0.0863
0 -5 -3 0.1771
0 5 3 0.1571
0 0 23 0.0094

loop_
_geom_angle_atom_site_label_1
_geom_angle_atom_site_label_2
_geom_angle_atom_site_label_3
_geom_angle
_geom_angle_site_symmetry_1
_geom_angle_site_symmetry_3
_geom_angle_publ_flag
O21 I1 N1 171.8(4) . . ?
C9 O10 C11 109.4(11) . . ?
C22 O21 I1 114.4(8) . . ?
C2 N1 I1 117.1(9) . . ?
C6 N1 I1 124.5(9) . . ?
C6 N1 C2 118.4(11) . . ?
C4 N7 C8 120.3(11) . . ?
C4 N7 C12 121.2(11) . . ?
C8 N7 C12 114.6(10) . . ?
C26 N25 C24 123.6(13) . . ?
C33 N25 C24 124.0(12) . . ?
C33 N25 C26 111.7(13) . . ?
N1 C2 H2 118.6 . . ?
N1 C2 C3 122.7(13) . . ?
C3 C2 H2 118.6 . . ?
C2 C3 H3 120.1 . . ?
C2 C3 C4 119.8(12) . . ?
C4 C3 H3 120.1 . . ?
N7 C4 C3 121.6(11) . . ?
N7 C4 C5 122.2(12) . . ?
C5 C4 C3 116.2(12) . . ?
C4 C5 H5 119.6 . . ?
C6 C5 C4 120.9(13) . . ?
C6 C5 H5 119.6 . . ?
N1 C6 C5 121.8(12) . . ?
N1 C6 H6 119.1 . . ?
C5 C6 H6 119.1 . . ?
N7 C8 H8A 109.6 . . ?
N7 C8 H8B 109.6 . . ?
N7 C8 C9 110.4(11) . . ?
H8A C8 H8B 108.1 . . ?
C9 C8 H8A 109.6 . . ?
C9 C8 H8B 109.6 . . ?
O10 C9 C8 112.3(13) . . ?
O10 C9 H9A 109.1 . . ?
O10 C9 H9B 109.1 . . ?
C8 C9 H9A 109.1 . . ?
C8 C9 H9B 109.1 . . ?
H9A C9 H9B 107.9 . . ?
O10 C11 H11A 109.5 . . ?
O10 C11 H11B 109.5 . . ?
O10 C11 C12 110.9(11) . . ?
H11A C11 H11B 108.1 . . ?
C12 C11 H11A 109.5 . . ?
C12 C11 H11B 109.5 . . ?
N7 C12 C11 109.4(12) . . ?
N7 C12 H12A 109.8 . . ?
N7 C12 H12B 109.8 . . ?
C11 C12 H12A 109.8 . . ?
C11 C12 H12B 109.8 . . ?
H12A C12 H12B 108.2 . . ?
O21 C22 C24 109.6(10) . . ?
O23 C22 O21 128.5(12) . . ?
O23 C22 C24 121.7(12) . . ?
N25 C24 C22 110.4(11) . . ?
N25 C24 H24 106.5 . . ?
N25 C24 C36 114.9(10) . . ?
C22 C24 H24 106.5 . . ?
C36 C24 C22 111.5(10) . . ?
C36 C24 H24 106.5 . . ?
O34 C26 N25 125.4(16) . . ?
O34 C26 C27 129.3(14) . . ?
N25 C26 C27 105.3(14) . . ?
C28 C27 C26 130.7(16) . . ?
C28 C27 C32 120.0(17) . . ?
C32 C27 C26 109.3(13) . . ?
C27 C28 H28 120.8 . . ?
C29 C28 C27 118.5(17) . . ?
C29 C28 H28 120.8 . . ?
C28 C29 H29 119.5 . . ?
C28 C29 C30 121.0(15) . . ?
C30 C29 H29 119.5 . . ?
C29 C30 H30 119.6 . . ?
C29 C30 C31 120.8(18) . . ?
C31 C30 H30 119.6 . . ?
C30 C31 H31 121.6 . . ?
C32 C31 C30 116.8(16) . . ?
C32 C31 H31 121.6 . . ?
C27 C32 C33 106.3(14) . . ?
C31 C32 C27 122.9(14) . . ?
C31 C32 C33 130.9(15) . . ?
O35 C33 N25 123.8(14) . . ?
O35 C33 C32 128.8(16) . . ?
N25 C33 C32 107.4(12) . . ?
C24 C36 H36 108.1 . . ?
C37 C36 C24 109.6(12) . . ?
C37 C36 H36 108.1 . . ?
C37 C36 C38 111.1(15) . . ?
C38 C36 C24 111.7(12) . . ?
C38 C36 H36 108.1 . . ?
C36 C37 H37A 109.5 . . ?
C36 C37 H37B 109.5 . . ?
C36 C37 H37C 109.5 . . ?
H37A C37 H37B 109.5 . . ?
H37A C37 H37C 109.5 . . ?
H37B C37 H37C 109.5 . . ?
C36 C38 H38A 109.5 . . ?
C36 C38 H38B 109.5 . . ?
C36 C38 H38C 109.5 . . ?
H38A C38 H38B 109.5 . . ?
H38A C38 H38C 109.5 . . ?
H38B C38 H38C 109.5 . . ?
N101 I2 O121 175.7(4) . . ?
C111 O110 C109 109.1(11) . . ?
C122 O121 I2 113.0(8) . . ?
C102 N101 I2 119.8(9) . . ?
C106 N101 I2 120.0(9) . . ?
C106 N101 C102 120.0(12) . . ?
C104 N107 C108 121.8(11) . . ?
C104 N107 C112 121.5(11) . . ?
C108 N107 C112 114.1(11) . . ?
C126 N125 C124 120.2(12) . . ?
C126 N125 C133 111.2(13) . . ?
C133 N125 C124 124.5(13) . . ?
N101 C102 H102 119.8 . . ?
N101 C102 C103 120.4(13) . . ?
C103 C102 H102 119.8 . . ?
C102 C103 H103 119.5 . . ?
C102 C103 C104 121.0(13) . . ?
C104 C103 H103 119.5 . . ?
N107 C104 C103 122.6(12) . . ?
N107 C104 C105 121.2(13) . . ?
C103 C104 C105 116.1(12) . . ?
C104 C105 H105 120.1 . . ?
C106 C105 C104 119.8(13) . . ?
C106 C105 H105 120.1 . . ?
N101 C106 C105 122.2(13) . . ?
N101 C106 H106 118.9 . . ?
C105 C106 H106 118.9 . . ?
N107 C108 H10A 109.6 . . ?
N107 C108 H10B 109.6 . . ?
N107 C108 C109 110.5(11) . . ?
H10A C108 H10B 108.1 . . ?
C109 C108 H10A 109.6 . . ?
C109 C108 H10B 109.6 . . ?
O110 C109 C108 110.8(13) . . ?
O110 C109 H10C 109.5 . . ?
O110 C109 H10D 109.5 . . ?
C108 C109 H10C 109.5 . . ?
C108 C109 H10D 109.5 . . ?
H10C C109 H10D 108.1 . . ?
O110 C111 H11C 109.1 . . ?
O110 C111 H11D 109.1 . . ?
O110 C111 C112 112.4(12) . . ?
H11C C111 H11D 107.9 . . ?
C112 C111 H11C 109.1 . . ?
C112 C111 H11D 109.1 . . ?
N107 C112 C111 111.6(12) . . ?
N107 C112 H11E 109.3 . . ?
N107 C112 H11F 109.3 . . ?
C111 C112 H11E 109.3 . . ?
C111 C112 H11F 109.3 . . ?
H11E C112 H11F 108.0 . . ?
O121 C122 C124 113.6(10) . . ?
O123 C122 O121 126.3(13) . . ?
O123 C122 C124 119.9(12) . . ?
N125 C124 C122 105.3(11) . . ?
N125 C124 H124 107.0 . . ?
N125 C124 C136 114.2(13) . . ?
C122 C124 H124 107.0 . . ?
C136 C124 C122 115.8(12) . . ?
C136 C124 H124 107.0 . . ?
O134 C126 N125 123.9(13) . . ?
O134 C126 C127 128.7(15) . . ?
N125 C126 C127 107.4(12) . . ?
C128 C127 C126 130.0(14) . . ?
C128 C127 C132 122.7(13) . . ?
C132 C127 C126 107.0(13) . . ?
C127 C128 H128 121.4 . . ?
C127 C128 C129 117.2(15) . . ?
C129 C128 H128 121.4 . . ?
C128 C129 H129 119.6 . . ?
C130 C129 C128 120.8(17) . . ?
C130 C129 H129 119.6 . . ?
C129 C130 H130 118.7 . . ?
C129 C130 C131 122.6(14) . . ?
C131 C130 H130 118.7 . . ?
C130 C131 H131 121.5 . . ?
C130 C131 C132 116.9(15) . . ?
C132 C131 H131 121.5 . . ?
C127 C132 C133 109.2(12) . . ?
C131 C132 C127 119.5(15) . . ?
C131 C132 C133 131.3(15) . . ?
O135 C133 N125 127.4(15) . . ?
O135 C133 C132 127.5(14) . . ?
N125 C133 C132 105.1(13) . . ?
C124 C136 H136 108.3 . . ?
C124 C136 C137 110.4(13) . . ?
C137 C136 H136 108.3 . . ?
C138 C136 C124 111.2(14) . . ?
C138 C136 H136 108.3 . . ?
C138 C136 C137 110.2(14) . . ?
C136 C137 H13A 109.5 . . ?
C136 C137 H13B 109.5 . . ?
C136 C137 H13C 109.5 . . ?
H13A C137 H13B 109.5 . . ?
H13A C137 H13C 109.5 . . ?
H13B C137 H13C 109.5 . . ?
C136 C138 H13D 109.5 . . ?
C136 C138 H13E 109.5 . . ?
C136 C138 H13F 109.5 . . ?
H13D C138 H13E 109.5 . . ?
H13D C138 H13F 109.5 . . ?
H13E C138 H13F 109.5 . . ?

loop_
_geom_bond_atom_site_label_1
_geom_bond_atom_site_label_2
_geom_bond_distance
_geom_bond_site_symmetry_2
_geom_bond_publ_flag
I1 O21 2.217(10) . ?
I1 N1 2.240(11) . ?
O10 C9 1.40(2) . ?
O10 C11 1.426(16) . ?
O21 C22 1.328(16) . ?
O23 C22 1.172(17) . ?
O34 C26 1.20(2) . ?
O35 C33 1.227(19) . ?
N1 C2 1.360(16) . ?
N1 C6 1.349(19) . ?
N7 C4 1.378(16) . ?
N7 C8 1.452(15) . ?
N7 C12 1.477(17) . ?
N25 C24 1.466(17) . ?
N25 C26 1.406(19) . ?
N25 C33 1.39(2) . ?
C2 H2 0.9300 . ?
C2 C3 1.365(18) . ?
C3 H3 0.9300 . ?
C3 C4 1.42(2) . ?
C4 C5 1.411(17) . ?
C5 H5 0.9300 . ?
C5 C6 1.371(19) . ?
C6 H6 0.9300 . ?
C8 H8A 0.9700 . ?
C8 H8B 0.9700 . ?
C8 C9 1.518(18) . ?
C9 H9A 0.9700 . ?
C9 H9B 0.9700 . ?
C11 H11A 0.9700 . ?
C11 H11B 0.9700 . ?
C11 C12 1.53(2) . ?
C12 H12A 0.9700 . ?
C12 H12B 0.9700 . ?
C22 C24 1.589(17) . ?
C24 H24 0.9800 . ?
C24 C36 1.554(17) . ?
C26 C27 1.49(2) . ?
C27 C28 1.38(2) . ?
C27 C32 1.40(2) . ?
C28 H28 0.9300 . ?
C28 C29 1.38(3) . ?
C29 H29 0.9300 . ?
C29 C30 1.39(3) . ?
C30 H30 0.9300 . ?
C30 C31 1.42(2) . ?
C31 H31 0.9300 . ?
C31 C32 1.35(2) . ?
C32 C33 1.498(19) . ?
C36 H36 0.9800 . ?
C36 C37 1.51(2) . ?
C36 C38 1.52(2) . ?
C37 H37A 0.9600 . ?
C37 H37B 0.9600 . ?
C37 H37C 0.9600 . ?
C38 H38A 0.9600 . ?
C38 H38B 0.9600 . ?
C38 H38C 0.9600 . ?
I2 O121 2.267(10) . ?
I2 N101 2.249(11) . ?
O110 C109 1.424(18) . ?
O110 C111 1.422(17) . ?
O121 C122 1.274(12) . ?
O123 C122 1.186(11) . ?
O134 C126 1.220(18) . ?
O135 C133 1.17(2) . ?
N101 C102 1.354(18) . ?
N101 C106 1.33(2) . ?
N107 C104 1.358(17) . ?
N107 C108 1.454(15) . ?
N107 C112 1.474(18) . ?
N125 C124 1.46(2) . ?
N125 C126 1.40(2) . ?
N125 C133 1.436(18) . ?
C102 H102 0.9300 . ?
C102 C103 1.390(18) . ?
C103 H103 0.9300 . ?
C103 C104 1.40(2) . ?
C104 C105 1.416(18) . ?
C105 H105 0.9300 . ?
C105 C106 1.384(18) . ?
C106 H106 0.9300 . ?
C108 H10A 0.9700 . ?
C108 H10B 0.9700 . ?
C108 C109 1.52(2) . ?
C109 H10C 0.9700 . ?
C109 H10D 0.9700 . ?
C111 H11C 0.9700 . ?
C111 H11D 0.9700 . ?
C111 C112 1.516(19) . ?
C112 H11E 0.9700 . ?
C112 H11F 0.9700 . ?
C122 C124 1.580(18) . ?
C124 H124 0.9800 . ?
C124 C136 1.51(2) . ?
C126 C127 1.492(18) . ?
C127 C128 1.36(2) . ?
C127 C132 1.41(2) . ?
C128 H128 0.9300 . ?
C128 C129 1.40(2) . ?
C129 H129 0.9300 . ?
C129 C130 1.37(3) . ?
C130 H130 0.9300 . ?
C130 C131 1.39(3) . ?
C131 H131 0.9300 . ?
C131 C132 1.39(2) . ?
C132 C133 1.49(2) . ?
C136 H136 0.9800 . ?
C136 C137 1.54(2) . ?
C136 C138 1.51(2) . ?
C137 H13A 0.9600 . ?
C137 H13B 0.9600 . ?
C137 H13C 0.9600 . ?
C138 H13D 0.9600 . ?
C138 H13E 0.9600 . ?
C138 H13F 0.9600 . ?

loop_
_exptl_oxdiff_crystal_face_indexfrac_h
_exptl_oxdiff_crystal_face_indexfrac_k
_exptl_oxdiff_crystal_face_indexfrac_l
_exptl_oxdiff_crystal_face_x
_exptl_oxdiff_crystal_face_y
_exptl_oxdiff_crystal_face_z
-0.2477 0.2680 -23.3085 -0.0783 0.9962 0.0386
2.0146 -5.0032 -3.9843 0.9231 0.1618 -0.3386
-9.9530 0.0525 7.4116 -0.5335 -0.0997 -0.8399
9.9530 -0.0525 -7.4116 0.5335 0.0997 0.8399
0.3485 -5.1301 -3.0238 0.8557 0.1580 -0.4928
-0.3485 5.1301 3.0238 -0.8557 -0.1580 0.4928
0.2477 -0.2680 23.3085 0.0783 -0.9962 -0.0386
